data_4514062
loop_
_publ_author_name
'Wu, Xiaowei'
'Wang, Bao'
'Zhou, Shengbin'
'Zhou, Yu'
'Liu, Hong'

_publ_section_title
;
 Ruthenium-Catalyzed Redox-Neutral [4 + 1] Annulation of Benzamides and
 Propargyl Alcohols via C--H Bond Activation
;
_journal_issue 4
_journal_name_full 'ACS Catalysis'
_journal_page_first 2494
_journal_paper_doi 10.1021/acscatal.7b00031
_journal_volume 7
_journal_year 2017
_chemical_formula_moiety 'C18 H17 N O2'
_chemical_formula_sum 'C18 H17 N O2'
_chemical_formula_weight 279.32
_chemical_name_systematic
;
 ? 
;
_space_group_crystal_system triclinic
_space_group_IT_number 2
_space_group_name_Hall '-P 1'
_space_group_name_H-M_alt 'P -1'
_symmetry_space_group_name_Hall '-P 1'
_symmetry_space_group_name_H-M 'P -1'
_atom_sites_solution_hydrogens geom
_audit_creation_date 2016-04-11
_audit_creation_method
;
Olex2 1.2-beta
(compiled 2015.11.10 svn.r3248 for OlexSys, GUI svn.r5133)
;
_cell_angle_alpha 82.255(2)
_cell_angle_beta 78.930(2)
_cell_angle_gamma 86.099(2)
_cell_formula_units_Z 2
_cell_length_a 7.3719(3)
_cell_length_b 8.0356(3)
_cell_length_c 12.4786(5)
_cell_measurement_reflns_used 5304
_cell_measurement_temperature 173
_cell_measurement_theta_max 27.604
_cell_measurement_theta_min 2.561
_cell_volume 718.16(5)
_computing_cell_refinement 'SAINT v7.68A (Bruker, 2009)'
_computing_data_reduction 'SAINT v7.68A (Bruker, 2009)'
_computing_molecular_graphics 'Olex2 (Dolomanov et al., 2009)'
_computing_publication_material 'Olex2 (Dolomanov et al., 2009)'
_computing_structure_refinement 'ShelXL (Sheldrick, 2015)'
_computing_structure_solution 'SHELXS-97 (Sheldrick, 2008)'
_diffrn_ambient_temperature 173
_diffrn_measured_fraction_theta_full 0.988
_diffrn_measured_fraction_theta_max 0.969
_diffrn_measurement_device_type 'Bruker APEX-II CCD'
_diffrn_measurement_method '\f and \w scans'
_diffrn_radiation_monochromator graphite
_diffrn_radiation_type MoK\a
_diffrn_radiation_wavelength 0.71073
_diffrn_reflns_av_R_equivalents 0.0190
_diffrn_reflns_av_unetI/netI 0.0230
_diffrn_reflns_Laue_measured_fraction_full 0.988
_diffrn_reflns_Laue_measured_fraction_max 0.969
_diffrn_reflns_limit_h_max 9
_diffrn_reflns_limit_h_min -9
_diffrn_reflns_limit_k_max 10
_diffrn_reflns_limit_k_min -9
_diffrn_reflns_limit_l_max 16
_diffrn_reflns_limit_l_min -16
_diffrn_reflns_number 8307
_diffrn_reflns_point_group_measured_fraction_full 0.988
_diffrn_reflns_point_group_measured_fraction_max 0.969
_diffrn_reflns_theta_full 25.242
_diffrn_reflns_theta_max 27.604
_diffrn_reflns_theta_min 1.676
_diffrn_standards_number 0
_exptl_absorpt_coefficient_mu 0.084
_exptl_absorpt_correction_T_max 0.7456
_exptl_absorpt_correction_T_min 0.6803
_exptl_absorpt_correction_type multi-scan
_exptl_absorpt_process_details
;
SADABS-2008/1 (Bruker,2008) was used for absorption correction.
wR2(int) was 0.0657 before and 0.0359 after correction.
The Ratio of minimum to maximum transmission is 0.9124.
The \l/2 correction factor is 0.0015.
;
_exptl_crystal_colour colourless
_exptl_crystal_colour_primary colourless
_exptl_crystal_density_diffrn 1.292
_exptl_crystal_density_method 'not measured'
_exptl_crystal_description block
_exptl_crystal_F_000 296
_exptl_crystal_size_max 0.3
_exptl_crystal_size_mid 0.2
_exptl_crystal_size_min 0.2
_refine_diff_density_max 0.310
_refine_diff_density_min -0.286
_refine_diff_density_rms 0.052
_refine_ls_extinction_method none
_refine_ls_goodness_of_fit_ref 1.070
_refine_ls_hydrogen_treatment constr
_refine_ls_matrix_type full
_refine_ls_number_parameters 192
_refine_ls_number_reflns 3245
_refine_ls_number_restraints 0
_refine_ls_restrained_S_all 1.070
_refine_ls_R_factor_all 0.0462
_refine_ls_R_factor_gt 0.0416
_refine_ls_shift/su_max 0.000
_refine_ls_shift/su_mean 0.000
_refine_ls_structure_factor_coef Fsqd
_refine_ls_weighting_details 'w=1/[\s^2^(Fo^2^)+(0.0726P)^2^+0.1886P] where P=(Fo^2^+2Fc^2^)/3'
_refine_ls_weighting_scheme calc
_refine_ls_wR_factor_gt 0.1209
_refine_ls_wR_factor_ref 0.1264
_reflns_Friedel_coverage 0.000
_reflns_number_gt 2878
_reflns_number_total 3245
_reflns_threshold_expression 'I > 2\s(I)'
_cod_data_source_file cs7b00031_si_004.cif
_cod_data_source_block mo_2016154_0m
_cod_depositor_comments 'Adding full bibliography for 4514062.cif.'
_cod_database_code 4514062
_shelx_space_group_comment
;
The symmetry employed for this shelxl refinement is uniquely defined
by the following loop, which should always be used as a source of
symmetry information in preference to the above space-group names.
They are only intended as comments.
;
_olex2_refinement_description
;
1. Fixed Uiso
 At 1.2 times of:
  All C(H) groups, All C(H,H) groups, All N(H) groups
 At 1.5 times of:
  All C(H,H,H) groups
2.a Secondary CH2 refined with riding coordinates:
 C11(H11A,H11B)
2.b Aromatic/amide H refined with riding coordinates:
 C15(H15), C14(H14), C7(H7), C18(H18), C16(H16), C4(H4), C3(H3), N1(H1),
 C17(H17)
2.c Idealised Me refined as rotating group:
 C10(H10A,H10B,H10C), C1(H1A,H1B,H1C)
;
_shelx_shelxl_version_number 2014/7
_olex2_submission_special_instructions 'No special instructions were received'

loop_
_space_group_symop_operation_xyz
'x, y, z'
'-x, -y, -z'

loop_
_atom_site_label
_atom_site_type_symbol
_atom_site_fract_x
_atom_site_fract_y
_atom_site_fract_z
_atom_site_U_iso_or_equiv
_atom_site_adp_type
_atom_site_occupancy
_atom_site_site_symmetry_order
_atom_site_calc_flag
_atom_site_refinement_flags_posn
C15 C 0.34195(18) 0.03215(17) 0.27912(10) 0.0290(3) Uani 1 1 d .
H15 H 0.3695 0.0580 0.2013 0.035 Uiso 1 1 calc R
C14 C 0.32846(16) 0.15979(15) 0.34566(10) 0.0245(3) Uani 1 1 d .
H14 H 0.3494 0.2725 0.3134 0.029 Uiso 1 1 calc R
C7 C -0.04455(17) 0.26225(16) 0.89419(10) 0.0267(3) Uani 1 1 d .
H7 H -0.1402 0.2393 0.8577 0.032 Uiso 1 1 calc R
C10 C 0.02647(17) 0.51344(16) 0.67160(10) 0.0277(3) Uani 1 1 d .
H10A H -0.0963 0.4661 0.6917 0.042 Uiso 1 1 calc GR
H10B H 0.0585 0.5396 0.5914 0.042 Uiso 1 1 calc GR
H10C H 0.0254 0.6165 0.7058 0.042 Uiso 1 1 calc GR
O1 O 0.55709(13) 0.48853(12) 0.81856(7) 0.0312(2) Uani 1 1 d .
O2 O 0.33573(12) 0.39902(11) 0.48686(7) 0.0269(2) Uani 1 1 d .
C18 C 0.25449(18) -0.04385(16) 0.50667(10) 0.0279(3) Uani 1 1 d .
H18 H 0.2219 -0.0699 0.5843 0.033 Uiso 1 1 calc R
C16 C 0.31530(17) -0.13258(17) 0.32627(11) 0.0306(3) Uani 1 1 d .
H16 H 0.3263 -0.2197 0.2807 0.037 Uiso 1 1 calc R
C6 C 0.11644(16) 0.33227(15) 0.83514(9) 0.0224(3) Uani 1 1 d .
C4 C 0.23951(19) 0.33402(17) 1.00137(10) 0.0292(3) Uani 1 1 d .
H4 H 0.3346 0.3594 1.0376 0.035 Uiso 1 1 calc R
C3 C 0.0788(2) 0.26147(17) 1.05980(10) 0.0313(3) Uani 1 1 d .
H3 H 0.0654 0.2351 1.1374 0.038 Uiso 1 1 calc R
C2 C -0.06412(18) 0.22585(16) 1.00858(10) 0.0290(3) Uani 1 1 d .
N1 N 0.34916(14) 0.45916(13) 0.70643(8) 0.0236(2) Uani 1 1 d .
H1 H 0.4135 0.5078 0.6447 0.028 Uiso 1 1 calc R
C17 C 0.27268(19) -0.17090(16) 0.43966(12) 0.0321(3) Uani 1 1 d .
H17 H 0.2559 -0.2843 0.4716 0.039 Uiso 1 1 calc R
C13 C 0.28406(15) 0.12206(14) 0.46001(9) 0.0214(2) Uani 1 1 d .
C12 C 0.27607(15) 0.26270(14) 0.52847(9) 0.0212(2) Uani 1 1 d .
C11 C 0.19463(16) 0.22959(15) 0.65017(9) 0.0223(2) Uani 1 1 d .
H11A H 0.2758 0.1449 0.6855 0.027 Uiso 1 1 calc R
H11B H 0.0725 0.1803 0.6585 0.027 Uiso 1 1 calc R
C9 C 0.16990(16) 0.38553(15) 0.71210(9) 0.0219(2) Uani 1 1 d .
C5 C 0.25611(16) 0.36816(15) 0.88766(9) 0.0231(3) Uani 1 1 d .
C1 C -0.2395(2) 0.15229(19) 1.07538(12) 0.0390(3) Uani 1 1 d .
H1A H -0.3462 0.2067 1.0465 0.058 Uiso 1 1 calc GR
H1B H -0.2501 0.1710 1.1524 0.058 Uiso 1 1 calc GR
H1C H -0.2361 0.0313 1.0707 0.058 Uiso 1 1 calc GR
C8 C 0.40743(16) 0.44580(14) 0.80456(10) 0.0233(3) Uani 1 1 d .

loop_
_atom_site_aniso_label
_atom_site_aniso_U_11
_atom_site_aniso_U_22
_atom_site_aniso_U_33
_atom_site_aniso_U_23
_atom_site_aniso_U_13
_atom_site_aniso_U_12
C15 0.0282(6) 0.0347(7) 0.0256(6) -0.0095(5) -0.0048(5) 0.0000(5)
C14 0.0251(6) 0.0243(6) 0.0242(6) -0.0033(5) -0.0044(4) -0.0014(4)
C7 0.0242(6) 0.0303(6) 0.0247(6) -0.0037(5) -0.0018(5) -0.0017(5)
C10 0.0276(6) 0.0306(6) 0.0243(6) -0.0025(5) -0.0056(5) 0.0029(5)
O1 0.0279(5) 0.0384(5) 0.0301(5) -0.0066(4) -0.0085(4) -0.0085(4)
O2 0.0343(5) 0.0234(4) 0.0230(4) -0.0030(3) -0.0029(4) -0.0066(3)
C18 0.0294(6) 0.0254(6) 0.0284(6) -0.0022(5) -0.0041(5) -0.0040(5)
C16 0.0253(6) 0.0305(7) 0.0399(7) -0.0167(6) -0.0078(5) 0.0013(5)
C6 0.0243(6) 0.0234(6) 0.0190(5) -0.0037(4) -0.0028(4) 0.0006(4)
C4 0.0343(7) 0.0324(7) 0.0224(6) -0.0075(5) -0.0073(5) 0.0013(5)
C3 0.0403(7) 0.0337(7) 0.0177(5) -0.0037(5) -0.0009(5) 0.0034(5)
C2 0.0309(6) 0.0264(6) 0.0253(6) -0.0029(5) 0.0038(5) 0.0027(5)
N1 0.0241(5) 0.0273(5) 0.0197(5) -0.0026(4) -0.0028(4) -0.0065(4)
C17 0.0335(7) 0.0220(6) 0.0412(7) -0.0045(5) -0.0068(6) -0.0034(5)
C13 0.0188(5) 0.0225(6) 0.0234(6) -0.0040(4) -0.0041(4) -0.0011(4)
C12 0.0204(5) 0.0224(6) 0.0211(5) -0.0021(4) -0.0053(4) -0.0016(4)
C11 0.0237(5) 0.0238(6) 0.0198(5) -0.0020(4) -0.0039(4) -0.0042(4)
C9 0.0209(5) 0.0254(6) 0.0192(5) -0.0025(4) -0.0028(4) -0.0030(4)
C5 0.0252(6) 0.0229(6) 0.0214(5) -0.0052(4) -0.0037(4) 0.0002(4)
C1 0.0354(8) 0.0416(8) 0.0330(7) -0.0004(6) 0.0083(6) -0.0025(6)
C8 0.0260(6) 0.0218(6) 0.0234(6) -0.0062(4) -0.0054(4) -0.0007(4)

loop_
_atom_type_symbol
_atom_type_description
_atom_type_scat_dispersion_real
_atom_type_scat_dispersion_imag
_atom_type_scat_source
C C 0.0033 0.0016 'International Tables Vol C Tables 4.2.6.8 and 6.1.1.4'
H H 0.0000 0.0000 'International Tables Vol C Tables 4.2.6.8 and 6.1.1.4'
N N 0.0061 0.0033 'International Tables Vol C Tables 4.2.6.8 and 6.1.1.4'
O O 0.0106 0.0060 'International Tables Vol C Tables 4.2.6.8 and 6.1.1.4'

loop_
_geom_angle_atom_site_label_1
_geom_angle_atom_site_label_2
_geom_angle_atom_site_label_3
_geom_angle
C14 C15 H15 120.0
C16 C15 H15 120.0
C16 C15 C14 120.02(12)
C15 C14 H14 120.0
C15 C14 C13 119.91(11)
C13 C14 H14 120.0
C6 C7 H7 120.6
C6 C7 C2 118.86(11)
C2 C7 H7 120.6
H10A C10 H10B 109.5
H10A C10 H10C 109.5
H10B C10 H10C 109.5
C9 C10 H10A 109.5
C9 C10 H10B 109.5
C9 C10 H10C 109.5
C17 C18 H18 120.0
C17 C18 C13 119.99(12)
C13 C18 H18 120.0
C15 C16 H16 119.8
C15 C16 C17 120.30(11)
C17 C16 H16 119.8
C7 C6 C9 129.10(10)
C7 C6 C5 121.04(11)
C5 C6 C9 109.83(10)
C3 C4 H4 121.3
C3 C4 C5 117.40(11)
C5 C4 H4 121.3
C4 C3 H3 118.9
C4 C3 C2 122.28(11)
C2 C3 H3 118.9
C7 C2 C1 120.07(12)
C3 C2 C7 119.22(12)
C3 C2 C1 120.70(12)
C9 N1 H1 122.8
C8 N1 H1 122.8
C8 N1 C9 114.45(10)
C18 C17 H17 120.0
C16 C17 C18 120.10(12)
C16 C17 H17 120.0
C14 C13 C12 118.06(10)
C18 C13 C14 119.64(11)
C18 C13 C12 122.27(10)
O2 C12 C13 120.35(10)
O2 C12 C11 121.48(10)
C13 C12 C11 118.16(10)
C12 C11 H11A 108.5
C12 C11 H11B 108.5
C12 C11 C9 115.00(9)
H11A C11 H11B 107.5
C9 C11 H11A 108.5
C9 C11 H11B 108.5
C10 C9 C11 111.61(9)
C6 C9 C10 110.82(9)
C6 C9 C11 109.87(9)
N1 C9 C10 112.66(10)
N1 C9 C6 100.72(9)
N1 C9 C11 110.66(9)
C6 C5 C4 121.18(12)
C6 C5 C8 108.92(10)
C4 C5 C8 129.88(11)
C2 C1 H1A 109.5
C2 C1 H1B 109.5
C2 C1 H1C 109.5
H1A C1 H1B 109.5
H1A C1 H1C 109.5
H1B C1 H1C 109.5
O1 C8 N1 125.91(12)
O1 C8 C5 128.15(11)
N1 C8 C5 105.93(10)

loop_
_geom_bond_atom_site_label_1
_geom_bond_atom_site_label_2
_geom_bond_distance
C15 H15 0.9500
C15 C14 1.3911(17)
C15 C16 1.3849(19)
C14 H14 0.9500
C14 C13 1.3974(16)
C7 H7 0.9500
C7 C6 1.3825(17)
C7 C2 1.3993(17)
C10 H10A 0.9800
C10 H10B 0.9800
C10 H10C 0.9800
C10 C9 1.5320(16)
O1 C8 1.2277(15)
O2 C12 1.2197(14)
C18 H18 0.9500
C18 C17 1.3884(18)
C18 C13 1.3948(17)
C16 H16 0.9500
C16 C17 1.3860(19)
C6 C9 1.5197(15)
C6 C5 1.3868(16)
C4 H4 0.9500
C4 C3 1.3868(19)
C4 C5 1.3916(16)
C3 H3 0.9500
C3 C2 1.3960(19)
C2 C1 1.5075(19)
N1 H1 0.8800
N1 C9 1.4699(15)
N1 C8 1.3623(15)
C17 H17 0.9500
C13 C12 1.4974(15)
C12 C11 1.5166(15)
C11 H11A 0.9900
C11 H11B 0.9900
C11 C9 1.5416(16)
C5 C8 1.4782(17)
C1 H1A 0.9800
C1 H1B 0.9800
C1 H1C 0.9800

loop_
_geom_torsion_atom_site_label_1
_geom_torsion_atom_site_label_2
_geom_torsion_atom_site_label_3
_geom_torsion_atom_site_label_4
_geom_torsion
C15 C14 C13 C18 0.33(17)
C15 C14 C13 C12 178.38(10)
C15 C16 C17 C18 0.70(19)
C14 C15 C16 C17 0.87(19)
C14 C13 C12 O2 -11.76(16)
C14 C13 C12 C11 169.05(10)
C7 C6 C9 C10 56.75(16)
C7 C6 C9 N1 176.19(12)
C7 C6 C9 C11 -67.06(15)
C7 C6 C5 C4 0.40(18)
C7 C6 C5 C8 -178.44(10)
O2 C12 C11 C9 7.77(16)
C18 C13 C12 O2 166.24(11)
C18 C13 C12 C11 -12.95(16)
C16 C15 C14 C13 -1.38(18)
C6 C7 C2 C3 0.15(18)
C6 C7 C2 C1 178.92(11)
C6 C5 C8 O1 -176.81(12)
C6 C5 C8 N1 2.29(13)
C4 C3 C2 C7 0.8(2)
C4 C3 C2 C1 -177.93(12)
C4 C5 C8 O1 4.5(2)
C4 C5 C8 N1 -176.41(12)
C3 C4 C5 C6 0.56(18)
C3 C4 C5 C8 179.12(12)
C2 C7 C6 C9 -178.90(11)
C2 C7 C6 C5 -0.75(18)
C17 C18 C13 C14 1.23(18)
C17 C18 C13 C12 -176.74(11)
C13 C18 C17 C16 -1.75(19)
C13 C12 C11 C9 -173.05(9)
C12 C11 C9 C10 65.49(13)
C12 C11 C9 C6 -171.17(9)
C12 C11 C9 N1 -60.82(12)
C9 C6 C5 C4 178.87(11)
C9 C6 C5 C8 0.03(13)
C9 N1 C8 O1 175.21(11)
C9 N1 C8 C5 -3.91(13)
C5 C6 C9 C10 -121.56(11)
C5 C6 C9 N1 -2.13(12)
C5 C6 C9 C11 114.63(11)
C5 C4 C3 C2 -1.18(19)
C8 N1 C9 C10 121.89(11)
C8 N1 C9 C6 3.79(12)
C8 N1 C9 C11 -112.39(11)
